data_9009490
loop_
_publ_author_name
'Artioli, G.'
'Foy, H.'

_publ_section_title
;
 Gobbinsite from Magheramorne quarry, Northern Ireland
;
_journal_name_full 'Mineralogical Magazine'
_journal_page_first 615
_journal_page_last 620
_journal_paper_doi 10.1180/minmag.1994.058.393.10
_journal_volume 58
_journal_year 1994
_chemical_compound_source 'Magheramorne quarry, Northern Ireland'
_chemical_formula_sum 'Al2.8 Ca0.47 H12 Na2 O22 Si5.2'
_chemical_name_mineral Gobbinsite
_space_group_IT_number 31
_symmetry_space_group_name_Hall 'P 2ac -2'
_symmetry_space_group_name_H-M 'P m n 21'
_cell_angle_alpha 90
_cell_angle_beta 90
_cell_angle_gamma 90
_cell_formula_units_Z 2
_cell_length_a 10.1027
_cell_length_b 9.8016
_cell_length_c 10.1682
_cell_volume 1006.882
_database_code_amcsd 0014508
_exptl_crystal_density_diffrn 2.146
_cod_original_formula_sum 'Na2 Ca.47 (Al2.8 Si5.2) O22 H12'
_cod_database_code 9009490

loop_
_space_group_symop_operation_xyz
x,y,z
1/2+x,-y,1/2+z
-x,y,z
1/2-x,-y,1/2+z

loop_
_atom_site_label
_atom_site_fract_x
_atom_site_fract_y
_atom_site_fract_z
_atom_site_occupancy
_atom_site_U_iso_or_equiv
_atom_site_type_symbol
_atom_site_attached_hydrogens
Na1 0.25300 0.25700 0.36300 0.62000 0.09300 Na 0
Na2 0.36900 0.24000 0.33300 0.38000 0.09300 Na 0
Ca 0.50000 0.11800 0.10200 0.47000 0.11000 Ca 0
Al1 0.15450 0.42890 0.80030 0.35000 0.04000 Al 0
Si1 0.15450 0.42890 0.80030 0.65000 0.04000 Si 0
Al2 0.15260 0.10630 0.75800 0.35000 0.04000 Al 0
Si2 0.15260 0.10630 0.75800 0.65000 0.04000 Si 0
Al3 0.34060 0.07780 0.00000 0.35000 0.04000 Al 0
Si3 0.34060 0.07780 0.00000 0.65000 0.04000 Si 0
Al4 0.34080 0.38250 0.04700 0.35000 0.04000 Al 0
Si4 0.34080 0.38250 0.04700 0.65000 0.04000 Si 0
O1 0.16800 0.27050 0.75200 1.00000 0.04500 O 0
O2 0.00000 0.45400 0.83700 1.00000 0.04500 O 0
O3 0.30600 0.46900 0.18800 1.00000 0.04500 O 0
O4 0.25400 0.45100 0.92600 1.00000 0.04500 O 0
O5 0.00000 0.06700 0.79700 1.00000 0.04500 O 0
O6 0.18900 0.03300 0.61800 1.00000 0.04500 O 0
O7 0.25300 0.04000 0.86700 1.00000 0.04500 O 0
O8 0.30500 0.22490 0.06200 1.00000 0.04500 O 0
O9 0.50000 0.07900 0.96500 1.00000 0.04500 O 0
O10 0.50000 0.39800 0.01600 1.00000 0.04500 O 0
Wat1 0.50000 0.09600 0.60300 1.08000 0.09400 O 2
Wat2 0.00000 0.31900 0.09000 1.14000 0.09400 O 2
Wat3 0.00000 0.31600 0.39000 2.07000 0.09400 O 2
Wat4 0.33000 0.28700 0.54400 1.07000 0.09400 O 2
Wat5 0.50000 0.53300 0.15600 1.66000 0.09400 O 2

loop_
_cod_changelog_entry_id
_cod_changelog_entry_author
_cod_changelog_entry_date
_cod_changelog_entry_text
1
;cod-tools version 3.8.0
Id: cif_guess_AMCSD_atom_types 9581 2023-05-17 12:35:41Z saulius
;
2023-05-21T08:53:28+03:00
;Derived atom types and hydrogen counts
from atom names that follow the AMCSD naming convention
(Wat == water, O-H == hydroxyl).
;

loop_
_cod_related_entry_id
_cod_related_entry_database
_cod_related_entry_code
1 AMCSD 0014508
